data_2213866
loop_
_publ_author_name
'Qadeer, Ghulam'
'Rama, Nasim Hasan'
'Chen, Wen-Tong'

_publ_section_title
;
 2-(2,4-Dichlorophenylsulfanyl)acetohydrazide
;
_journal_coeditor_code KP2105
_journal_issue 6
_journal_name_full 'Acta Crystallographica Section E'
_journal_page_first o2932
_journal_paper_doi 10.1107/S1600536807022891
_journal_volume 63
_journal_year 2007
_chemical_formula_iupac 'C8 H8 Cl2 N2 O1 S1'
_chemical_formula_moiety 'C8 H8 Cl2 N2 O1 S1'
_chemical_formula_sum 'C8 H8 Cl2 N2 O S'
_chemical_formula_weight 251.13
_chemical_melting_point 333(2)
_chemical_name_systematic
;
2-(2,4-Dichlorophenylsulfanyl)acetohydrazide
;
_space_group_IT_number 2
_symmetry_cell_setting triclinic
_symmetry_space_group_name_Hall '-P 1'
_symmetry_space_group_name_H-M 'P -1'
_atom_sites_solution_hydrogens geom
_atom_sites_solution_primary direct
_atom_sites_solution_secondary difmap
_audit_creation_method SHELXL-97
_cell_angle_alpha 94.802(10)
_cell_angle_beta 90.140(9)
_cell_angle_gamma 98.492(10)
_cell_formula_units_Z 2
_cell_length_a 7.350(5)
_cell_length_b 8.133(6)
_cell_length_c 8.545(6)
_cell_measurement_reflns_used 1520
_cell_measurement_temperature 293(2)
_cell_measurement_theta_max 24.86
_cell_measurement_theta_min 2.69
_cell_volume 503.4(6)
_computing_cell_refinement 'SAINT (Bruker, 1999)'
_computing_data_collection 'SMART (Bruker, 1998)'
_computing_data_reduction SAINT
_computing_molecular_graphics 'SHELXTL (Bruker, 1999)'
_computing_publication_material
;
SHELXTL, PARST (Nardelli, 1995) and PLATON (Spek, 2003)
;
_computing_structure_refinement 'SHELXL97 (Sheldrick, 1997)'
_computing_structure_solution 'SHELXS97 (Sheldrick, 1997)'
_diffrn_ambient_temperature 293(2)
_diffrn_measured_fraction_theta_full 0.999
_diffrn_measured_fraction_theta_max 0.999
_diffrn_measurement_device_type 'Bruker SMART CCD'
_diffrn_measurement_method \f-\w
_diffrn_radiation_monochromator graphite
_diffrn_radiation_source 'rotating-anode generator'
_diffrn_radiation_type MoK\a
_diffrn_radiation_wavelength 0.71073
_diffrn_reflns_av_R_equivalents 0.0177
_diffrn_reflns_av_sigmaI/netI 0.0281
_diffrn_reflns_limit_h_max 8
_diffrn_reflns_limit_h_min -8
_diffrn_reflns_limit_k_max 9
_diffrn_reflns_limit_k_min -9
_diffrn_reflns_limit_l_max 10
_diffrn_reflns_limit_l_min -10
_diffrn_reflns_number 3032
_diffrn_reflns_theta_full 28.3
_diffrn_reflns_theta_max 25.03
_diffrn_reflns_theta_min 2.80
_diffrn_standards_decay_% 0
_diffrn_standards_interval_count 10
_diffrn_standards_interval_time 5
_diffrn_standards_number 30
_exptl_absorpt_coefficient_mu 0.817
_exptl_absorpt_correction_T_max 0.892
_exptl_absorpt_correction_T_min 0.882
_exptl_absorpt_correction_type multi-scan
_exptl_absorpt_process_details '(SADABS; Sheldrick, 1996)'
_exptl_crystal_colour colourless
_exptl_crystal_density_diffrn 1.657
_exptl_crystal_density_method 'not measured'
_exptl_crystal_description Block
_exptl_crystal_F_000 240
_exptl_crystal_size_max 0.15
_exptl_crystal_size_mid 0.14
_exptl_crystal_size_min 0.14
_refine_diff_density_max 0.22
_refine_diff_density_min -0.12
_refine_ls_extinction_coef 0
_refine_ls_extinction_method none
_refine_ls_goodness_of_fit_ref 1.139
_refine_ls_hydrogen_treatment constr
_refine_ls_matrix_type full
_refine_ls_number_parameters 127
_refine_ls_number_reflns 1644
_refine_ls_number_restraints 0
_refine_ls_restrained_S_all 1.139
_refine_ls_R_factor_all 0.0606
_refine_ls_R_factor_gt 0.0442
_refine_ls_shift/su_max 0.000
_refine_ls_shift/su_mean 0.000
_refine_ls_structure_factor_coef Fsqd
_refine_ls_weighting_details 'calc w=1/[\s^2^(Fo^2^)+(0.0784P)^2^] where P=(Fo^2^+2Fc^2^)/3'
_refine_ls_weighting_scheme calc
_refine_ls_wR_factor_gt 0.1277
_refine_ls_wR_factor_ref 0.1356
_reflns_number_gt 1160
_reflns_number_total 1644
_reflns_threshold_expression I>2sigma(I)
_cod_data_source_file kp2105.cif
_cod_data_source_block I
_cod_original_sg_symbol_H-M P-1
_cod_original_formula_sum 'C8 H8 Cl2 N2 O1 S1'
_cod_database_code 2213866
_cod_database_fobs_code 2213866

loop_
_symmetry_equiv_pos_as_xyz
'x, y, z'
'-x, -y, -z'

loop_
_atom_site_type_symbol
_atom_site_label
_atom_site_fract_x
_atom_site_fract_y
_atom_site_fract_z
_atom_site_U_iso_or_equiv
_atom_site_adp_type
_atom_site_calc_flag
_atom_site_refinement_flags
_atom_site_occupancy
. . . . . . . . . .

loop_
_cod_entry_issue_id
_cod_entry_issue_origin
_cod_entry_issue_severity
_cod_entry_issue_description
_cod_entry_issue_author
_cod_entry_issue_date
1 original retraction
;
    This file does not describe any real compound and was retracted by
    the authors. The previously deposited coordinates can be reviewed
    in older revisions of this file or in the COD Subversion
    repository, svn://www.crystallography.net/cod/retracted/.

    The precise reasons for the retraction and other circumstances are
    extensively discussed in the Acta Cryst. E editorial:

    William T. A. Harrison, Jim Simpson and Matthias Weil, Acta
    Cryst. E 66 (2010) e1--e2

    http://journals.iucr.org/e/issues/2010/01/00/me0406/index.html
    http://journals.iucr.org/e/issues/2010/01/00/me0406/me0406.pdf
    doi:10.1107/S1600536809051757
    (http://dx.doi.org/10.1107/S1600536809051757)
;
'Saulius Gra\<zulis' 2010-03-20
